data_7238582
loop_
_publ_author_name
'Mali\'nska, Maura'
'Nowacki, Jacek'
'Kapturkiewicz, Andrzej'
'Wo\'zniak, Krzysztof'

_publ_section_title
;
 Differences in electron densities of phenoxazine and phenothiazine
 derivatives---charge density studies
;
_journal_issue 10
_journal_name_full 'RSC Advances'
_journal_page_first 4318
_journal_paper_doi 10.1039/c2ra01148d
_journal_volume 2
_journal_year 2012
_chemical_formula_moiety 'C20 H15 N1 O2'
_chemical_formula_sum 'C20 H15 N O2'
_chemical_formula_weight 301.33
_chemical_melting_point ?
_space_group_IT_number 2
_space_group_name_Hall '-P 1'
_space_group_name_H-M_alt 'P -1'
_symmetry_cell_setting triclinic
_symmetry_space_group_name_H-M 'P -1'
_cell_angle_alpha 65.630(2)
_cell_angle_beta 89.433(2)
_cell_angle_gamma 89.894(2)
_cell_formula_units_Z 2
_cell_length_a 7.6407(3)
_cell_length_b 9.6786(4)
_cell_length_c 10.6854(4)
_cell_measurement_reflns_used 100
_cell_measurement_temperature 100(2)
_cell_measurement_theta_max 45.22
_cell_measurement_theta_min 2.09
_cell_volume 719.75(5)
_computing_cell_refinement 'Bruker APEX2 software'
_computing_data_collection 'Bruker APEX2 software'
_computing_data_reduction
;
SAINT intergration software, Bruker AXS
SORTAV, R. H. Blessing, Acta Cryst., 1995, A51, 33-38
;
_computing_structure_refinement
;
SHELXS-97, G. M. Sheldrick, Acta. Cryst., 2008, A64, 112-122
XD2006, A. Volkov et al., 2006
;
_computing_structure_solution
;
SHELXS-97, G. M. Sheldrick, Acta. Cryst., 2008, A64, 112-122
;
_diffrn_ambient_temperature 100(2)
_diffrn_detector 'APEXII CCD camera'
_diffrn_measured_fraction_theta_max 0.96
_diffrn_measurement_device '\k-geometry diffractometer'
_diffrn_measurement_device_type 'Bruker APEXII'
_diffrn_measurement_method 'omega scans'
_diffrn_orient_matrix_type 'X-axis to radiation source'
_diffrn_orient_matrix_UB_11 -0.684277E-1
_diffrn_orient_matrix_UB_12 0.780981E-1
_diffrn_orient_matrix_UB_13 -0.755751E-1
_diffrn_orient_matrix_UB_21 -0.534502E-1
_diffrn_orient_matrix_UB_22 0.353945E-1
_diffrn_orient_matrix_UB_23 0.673951E-1
_diffrn_orient_matrix_UB_31 0.979376E-1
_diffrn_orient_matrix_UB_32 0.742546E-1
_diffrn_orient_matrix_UB_33 -0.173978E-1
_diffrn_radiation_monochromator 'multi-layer optics'
_diffrn_radiation_probe x-ray
_diffrn_radiation_source 'TXS rotating anode'
_diffrn_radiation_type MoK\a
_diffrn_radiation_wavelength 0.71073
_diffrn_reflns_av_R_equivalents 0.0221
_diffrn_reflns_limit_h_max 14
_diffrn_reflns_limit_h_min -14
_diffrn_reflns_limit_k_max 19
_diffrn_reflns_limit_k_min -17
_diffrn_reflns_limit_l_max 21
_diffrn_reflns_limit_l_min -21
_diffrn_reflns_number 54754
_diffrn_reflns_reduction_process
;
Scaled and merged with SORTAV
R. H. Blessing, Cryst. Rev., 1987, 1, 3-58
R. H. Blessing, J. Appl. Cryst., 1989, 22, 396-397
;
_diffrn_reflns_theta_max 45.22
_diffrn_reflns_theta_min 2.514
_diffrn_source 'rotating-anode X-ray source'
_exptl_absorpt_coefficient_mu 0.09
_exptl_absorpt_correction_T_max 1.000
_exptl_absorpt_correction_T_min 0.985
_exptl_absorpt_correction_type multi-scan
_exptl_absorpt_process_details
;
R. H. Blessing, Acta Cryst., 1995, A51, 33-38
;
_exptl_crystal_colour colourless
_exptl_crystal_density_diffrn 1.390
_exptl_crystal_density_method 'not measured'
_exptl_crystal_description cuboid
_exptl_crystal_F_000 316
_exptl_crystal_size_max 0.2
_exptl_crystal_size_mid 0.2
_exptl_crystal_size_min 0.2
_refine_diff_density_max 0.197
_refine_diff_density_min -0.126
_refine_diff_density_rms 0.038
_refine_ls_extinction_method none
_refine_ls_goodness_of_fit_ref 1.149
_refine_ls_hydrogen_treatment constr
_refine_ls_matrix_type full
_refine_ls_number_parameters 714
_refine_ls_number_reflns 10516
_refine_ls_number_restraints 0
_refine_ls_R_factor_all 0.044
_refine_ls_R_factor_gt 0.021
_refine_ls_R_Fsqd_factor 0.032
_refine_ls_shift/su_max 0
_refine_ls_structure_factor_coef Fsqd
_refine_ls_weighting_details
;
calc w2 = 1/[s^2^(Fo^2^)]
;
_refine_ls_weighting_scheme calc
_refine_ls_wR_factor_ref 0.046
_reflns_number_gt 8836
_reflns_number_total 11500
_reflns_threshold_expression >2sigma(I)
_cod_data_source_file c2ra01148d.txt
_cod_data_source_block PAO_3_H
_cod_depositor_comments
;
The following automatic conversions were performed:

data item '_chemical_melting_point' value 'not measured' was changed
to '?' -- the value is undefined or not given.

data item '_diffrn_radiation_probe' value 'X-ray' was changed to
'x-ray' in accordance with the
/home/saulius/struct/COD-crude-data/automatic-downloads/DataCite-retrospective/RSC/depositions/lib/dictionaries/cif_core.dic
dictionary named 'cif_core.dic' version 2.4.2 last updated on
2011-04-26.

Automatic conversion script
Id: cif_fix_values 6909 2019-04-08 15:41:33Z antanas 
;
_cod_original_formula_sum 'C20 H15 N1 O2'
_cod_database_code 7238582

loop_
_space_group_symop_id
_space_group_symop_operation_xyz
1 +X,+Y,+Z
2 -X,-Y,-Z

loop_
_atom_local_axes_atom_label
_atom_local_axes_atom0
_atom_local_axes_ax1
_atom_local_axes_atom1
_atom_local_axes_atom2
_atom_local_axes_ax2
O(1) C(1) Z O(1) C(2) Y
O(13) C(19) Z O(13) C(21) Y
N(8) C(18) Z N(8) C(20) Y
C(1) O(1) Z C(1) C(2) Y
C(2) C(3) Z C(2) C(7) Y
C(3) H(3) Z C(3) C(4) Y
C(4) H(4) Z C(4) C(3) Y
C(5) C(4) Z C(5) C(6) Y
C(6) H(6) Z C(6) C(7) Y
C(7) H(7) Z C(7) C(6) Y
C(9) H(9) Z C(9) C(10) Y
C(10) H(10) Z C(10) C(11) Y
C(11) H(11) Z C(11) C(10) Y
C(12) H(12) Z C(12) C(21) Y
C(14) H(14) Z C(14) C(19) Y
C(15) H(15) Z C(15) C(16) Y
C(16) H(16) Z C(16) C(15) Y
C(17) H(17) Z C(17) C(16) Y
C(18) C(17) Z C(18) C(19) Y
C(19) O(13) Z C(19) C(14) Y
C(20) C(9) Z C(20) C(21) Y
C(21) O(13) Z C(21) C(12) Y
C(22) H(22A) Z C(22) H(22B) Y
H(22A) C(22) Z H(22A) H(22C) Y
H(22B) C(22) Z H(22B) H(22C) Y
H(22C) C(22) Z H(22C) H(22A) Y
H(17) C(17) Z H(17) C(18) Y
H(9) C(9) Z H(9) C(20) Y
H(4) C(4) Z H(4) C(5) Y
H(14) C(14) Z H(14) C(19) Y
H(3) C(3) Z H(3) C(4) Y
H(6) C(6) Z H(6) C(5) Y
H(7) C(7) Z H(7) C(6) Y
H(12) C(12) Z H(12) C(21) Y
H(16) C(16) Z H(16) C(15) Y
H(15) C(15) Z H(15) C(14) Y
H(11) C(11) Z H(11) C(12) Y
H(10) C(10) Z H(10) C(11) Y

loop_
_atom_rho_multipole_atom_label
_atom_rho_multipole_coeff_Pv
_atom_rho_multipole_coeff_P00
_atom_rho_multipole_coeff_P11
_atom_rho_multipole_coeff_P1-1
_atom_rho_multipole_coeff_P10
_atom_rho_multipole_coeff_P20
_atom_rho_multipole_coeff_P21
_atom_rho_multipole_coeff_P2-1
_atom_rho_multipole_coeff_P22
_atom_rho_multipole_coeff_P2-2
_atom_rho_multipole_coeff_P30
_atom_rho_multipole_coeff_P31
_atom_rho_multipole_coeff_P3-1
_atom_rho_multipole_coeff_P32
_atom_rho_multipole_coeff_P3-2
_atom_rho_multipole_coeff_P33
_atom_rho_multipole_coeff_P3-3
_atom_rho_multipole_coeff_P40
_atom_rho_multipole_coeff_P41
_atom_rho_multipole_coeff_P4-1
_atom_rho_multipole_coeff_P42
_atom_rho_multipole_coeff_P4-2
_atom_rho_multipole_coeff_P43
_atom_rho_multipole_coeff_P4-3
_atom_rho_multipole_coeff_P44
_atom_rho_multipole_coeff_P4-4
_atom_rho_multipole_kappa
_atom_rho_multipole_kappa_prime0
_atom_rho_multipole_kappa_prime1
_atom_rho_multipole_kappa_prime2
_atom_rho_multipole_kappa_prime3
_atom_rho_multipole_kappa_prime4
_atom_rho_multipole_radial_slater_n0
_atom_rho_multipole_radial_slater_zeta0
_atom_rho_multipole_radial_slater_n1
_atom_rho_multipole_radial_slater_zeta1
_atom_rho_multipole_radial_slater_n2
_atom_rho_multipole_radial_slater_zeta2
_atom_rho_multipole_radial_slater_n3
_atom_rho_multipole_radial_slater_zeta3
_atom_rho_multipole_radial_slater_n4
_atom_rho_multipole_radial_slater_zeta4
O(1) 6.41(3) 0 -0.002(13) 0.027(10) -0.028(10) 0.010(7) 0.037(8) -0.010(6) -0.075(7) 0.004(7) -0.011(9) 0.004(8) -0.013(7) 0.082(8) 0.040(8) 0.005(8) 0.013(8) -0.006(10) -0.016(11) -0.005(9) 0.007(10) 0.002(10) -0.012(10) 0.009(10) -0.005(10) -0.017(9) 0.990(2) 1.01(5) 1.01391 1.01391 1.01391 1.01391 2 4.466 2 4.466 2 4.466 3 4.466 4 4.466
O(13) 6.34(3) 0 0.069(9) -0.076(7) -0.049(9) -0.021(5) 0.013(5) 0.003(4) 0.011(4) -0.009(4) 0.041(6) -0.046(6) 0.001(6) 0.061(6) 0.003(6) 0.039(6) 0.013(5) -0.004(8) -0.007(8) 0.001(7) -0.009(8) -0.003(8) -0.002(7) -0.002(7) 0.007(7) 0.019(7) 0.9936(17) 1.18(5) 1.179322 1.179322 1.179322 1.179322 2 4.466 2 4.466 2 4.466 3 4.466 4 4.466
N(8) 5.33(5) 0 -0.033(11) 0.000(12) 0.020(11) -0.015(7) -0.003(7) 0.002(7) 0.022(7) 0.006(7) 0.167(18) 0.021(9) -0.015(10) 0.147(15) 0.012(10) -0.018(9) -0.002(9) 0.022(12) -0.010(10) -0.004(12) -0.003(12) -0.014(13) 0.003(10) -0.014(11) 0.012(10) 0.013(10) 0.992(3) 0.95(4) 0.953134 0.953134 0.953134 0.953134 2 3.83936 2 3.83936 2 3.83936 3 3.83936 4 3.83936
C(1) 4.02(3) 0 0.012(15) 0.030(19) 0.11(2) 0.254(14) 0.028(11) 0.042(12) -0.251(12) -0.009(11) 0.38(2) 0.037(15) 0.016(17) 0.270(15) 0.026(16) 0.004(13) -0.022(15) 0.01(2) 0.024(19) 0.01(2) -0.097(19) 0.03(2) -0.018(17) -0.004(19) 0.082(17) -0.005(16) 1.0238(13) 0.843(5) 0.843074 0.843074 0.843074 0.843074 2 3.1762 2 3.1762 2 3.1762 3 3.1762 4 3.1762
C(2) 4.02(4) 0 0.022(16) 0.08(2) 0.04(2) 0.091(13) 0.024(12) 0.006(13) -0.175(11) 0.017(11) 0.310(19) 0.017(15) -0.022(18) 0.254(17) -0.021(16) 0.015(13) -0.003(14) 0.01(3) -0.013(18) 0.01(2) 0.00(2) -0.01(2) 0.005(18) 0.02(2) 0.035(16) -0.014(16) 1.0238(13) 0.843(5) 0.843074 0.843074 0.843074 0.843074 2 3.1762 2 3.1762 2 3.1762 3 3.1762 4 3.1762
C(3) 4.08(4) 0 0.036(16) 0.00(2) -0.034(19) 0.129(13) 0.016(11) -0.005(13) -0.218(12) 0.023(12) 0.359(18) -0.026(14) -0.022(18) 0.206(16) -0.024(16) 0.011(15) 0.013(15) 0.13(2) -0.017(19) 0.01(3) 0.001(17) 0.001(19) -0.004(17) 0.008(19) 0.057(17) -0.004(16) 1.0238(13) 0.843(5) 0.843074 0.843074 0.843074 0.843074 2 3.1762 2 3.1762 2 3.1762 3 3.1762 4 3.1762
C(4) 4.09(3) 0 -0.006(16) -0.03(2) -0.01(2) 0.087(13) -0.022(11) -0.010(13) -0.181(12) 0.005(12) 0.335(18) -0.029(15) 0.027(18) 0.182(16) -0.003(16) -0.018(14) 0.009(16) 0.06(2) 0.012(19) -0.03(3) 0.031(17) 0.018(18) 0.026(17) -0.014(19) 0.035(17) -0.033(17) 1.0238(13) 0.843(5) 0.843074 0.843074 0.843074 0.843074 2 3.1762 2 3.1762 2 3.1762 3 3.1762 4 3.1762
C(5) 4.08(4) 0 -0.004(16) 0.10(2) 0.10(2) 0.139(13) -0.005(12) -0.044(13) -0.136(12) 0.009(11) 0.291(19) -0.006(15) 0.008(18) 0.271(17) 0.020(16) -0.001(14) 0.041(14) 0.02(2) -0.035(18) 0.01(2) -0.03(2) 0.03(2) -0.027(19) 0.01(2) 0.088(16) 0.011(16) 1.0238(13) 0.843(5) 0.843074 0.843074 0.843074 0.843074 2 3.1762 2 3.1762 2 3.1762 3 3.1762 4 3.1762
C(6) 4.12(4) 0 0.025(16) -0.02(2) -0.030(19) 0.125(13) -0.015(11) -0.023(13) -0.179(12) -0.017(12) 0.346(18) 0.020(14) 0.025(17) 0.205(16) -0.007(16) -0.002(15) -0.022(16) 0.05(2) 0.002(18) 0.01(3) 0.011(17) 0.000(18) -0.018(17) 0.026(18) 0.057(16) 0.021(16) 1.0238(13) 0.843(5) 0.843074 0.843074 0.843074 0.843074 2 3.1762 2 3.1762 2 3.1762 3 3.1762 4 3.1762
C(7) 4.02(3) 0 -0.019(16) -0.02(2) -0.03(2) 0.098(13) 0.031(11) -0.019(13) -0.205(12) -0.006(12) 0.370(18) 0.032(15) 0.037(18) 0.187(16) -0.001(16) -0.022(14) 0.014(15) 0.10(2) 0.041(19) 0.01(3) 0.007(17) 0.011(18) -0.022(16) -0.009(18) 0.032(17) 0.026(16) 1.0238(13) 0.843(5) 0.843074 0.843074 0.843074 0.843074 2 3.1762 2 3.1762 2 3.1762 3 3.1762 4 3.1762
C(9) 4.04(4) 0 0.010(16) 0.02(2) 0.040(19) 0.104(14) -0.007(11) -0.003(13) -0.158(13) -0.035(12) 0.300(19) -0.019(15) -0.004(19) 0.169(16) -0.004(16) 0.004(16) 0.004(16) 0.09(2) -0.024(18) 0.04(3) 0.011(18) -0.005(19) 0.009(17) -0.008(19) 0.016(17) 0.008(17) 1.0238(13) 0.843(5) 0.843074 0.843074 0.843074 0.843074 2 3.1762 2 3.1762 2 3.1762 3 3.1762 4 3.1762
C(10) 4.13(4) 0 0.047(17) -0.00(2) -0.03(2) 0.124(14) -0.035(11) -0.008(14) -0.186(13) -0.027(12) 0.36(2) -0.013(15) -0.025(19) 0.223(17) 0.019(17) -0.010(15) 0.016(16) 0.06(2) -0.070(19) 0.00(3) -0.038(18) -0.012(19) 0.015(18) 0.038(19) 0.060(17) -0.015(17) 1.0238(13) 0.843(5) 0.843074 0.843074 0.843074 0.843074 2 3.1762 2 3.1762 2 3.1762 3 3.1762 4 3.1762
C(11) 4.12(4) 0 -0.011(16) 0.00(2) -0.03(2) 0.091(14) 0.030(11) 0.013(14) -0.181(13) -0.005(12) 0.39(2) 0.010(15) -0.022(19) 0.198(17) -0.015(17) -0.005(15) 0.003(17) 0.03(2) 0.01(2) -0.01(3) -0.043(18) 0.017(19) 0.016(17) -0.015(19) 0.047(17) -0.035(17) 1.0238(13) 0.843(5) 0.843074 0.843074 0.843074 0.843074 2 3.1762 2 3.1762 2 3.1762 3 3.1762 4 3.1762
C(12) 4.04(4) 0 0.014(16) 0.02(2) 0.002(19) 0.113(14) 0.007(11) 0.005(13) -0.154(13) 0.018(12) 0.335(19) -0.006(15) -0.055(19) 0.192(16) 0.009(16) 0.004(15) -0.016(16) 0.11(2) 0.029(18) 0.07(3) 0.003(18) -0.014(19) -0.022(17) 0.020(19) -0.021(17) -0.011(17) 1.0238(13) 0.843(5) 0.843074 0.843074 0.843074 0.843074 2 3.1762 2 3.1762 2 3.1762 3 3.1762 4 3.1762
C(14) 3.96(4) 0 0.006(16) -0.04(2) -0.01(2) 0.097(14) 0.006(11) 0.009(13) -0.169(13) 0.004(12) 0.335(19) -0.019(15) 0.010(19) 0.198(16) -0.004(16) 0.025(15) 0.011(16) 0.11(2) 0.018(18) -0.04(3) 0.038(18) 0.035(19) 0.011(17) 0.021(19) 0.045(17) -0.015(17) 1.0238(13) 0.843(5) 0.843074 0.843074 0.843074 0.843074 2 3.1762 2 3.1762 2 3.1762 3 3.1762 4 3.1762
C(15) 4.14(4) 0 0.022(17) 0.07(2) -0.03(2) 0.098(14) 0.014(11) -0.001(14) -0.171(13) -0.009(13) 0.36(2) -0.033(16) 0.10(2) 0.238(17) -0.014(17) -0.040(16) 0.036(17) 0.07(2) 0.053(19) 0.07(3) -0.028(19) 0.042(19) 0.034(18) 0.02(2) 0.037(18) 0.007(17) 1.0238(13) 0.843(5) 0.843074 0.843074 0.843074 0.843074 2 3.1762 2 3.1762 2 3.1762 3 3.1762 4 3.1762
C(16) 4.03(4) 0 0.005(17) -0.04(2) 0.02(2) 0.118(14) -0.019(11) 0.009(14) -0.188(13) -0.019(12) 0.339(19) 0.001(16) 0.014(19) 0.229(17) 0.002(17) 0.025(16) 0.016(17) 0.08(2) 0.034(19) -0.06(3) -0.001(18) 0.019(19) 0.031(17) -0.073(19) 0.065(18) 0.038(17) 1.0238(13) 0.843(5) 0.843074 0.843074 0.843074 0.843074 2 3.1762 2 3.1762 2 3.1762 3 3.1762 4 3.1762
C(17) 4.05(4) 0 -0.069(16) -0.01(2) 0.01(2) 0.086(14) 0.020(11) -0.025(13) -0.178(12) -0.027(12) 0.314(19) 0.023(15) 0.060(19) 0.179(16) 0.006(16) 0.034(15) -0.001(16) 0.08(2) -0.035(18) -0.04(3) 0.020(18) 0.005(19) -0.067(17) -0.029(18) 0.043(17) 0.004(17) 1.0238(13) 0.843(5) 0.843074 0.843074 0.843074 0.843074 2 3.1762 2 3.1762 2 3.1762 3 3.1762 4 3.1762
C(18) 3.99(4) 0 0.001(15) 0.11(2) 0.07(2) 0.138(13) -0.009(12) -0.042(13) -0.148(11) -0.009(11) 0.313(19) 0.012(15) -0.022(18) 0.284(17) -0.019(16) 0.026(13) 0.027(14) -0.04(2) -0.007(18) 0.06(3) -0.06(2) -0.03(2) 0.017(18) -0.01(2) 0.068(16) 0.038(16) 1.0238(13) 0.843(5) 0.843074 0.843074 0.843074 0.843074 2 3.1762 2 3.1762 2 3.1762 3 3.1762 4 3.1762
C(19) 4.01(3) 0 0.010(15) 0.05(2) -0.137(19) -0.002(13) 0.005(11) -0.062(13) -0.209(12) 0.003(11) 0.435(18) 0.018(14) -0.060(18) 0.179(15) 0.006(16) 0.023(14) -0.014(14) 0.11(2) 0.013(17) 0.03(3) 0.008(19) 0.05(2) 0.003(16) 0.005(18) 0.083(17) -0.031(16) 1.0238(13) 0.843(5) 0.843074 0.843074 0.843074 0.843074 2 3.1762 2 3.1762 2 3.1762 3 3.1762 4 3.1762
C(20) 3.96(4) 0 0.022(15) 0.05(2) 0.12(2) 0.171(13) -0.014(11) -0.056(13) -0.106(11) 0.011(11) 0.305(19) 0.004(15) -0.034(18) 0.243(17) 0.010(16) 0.007(13) 0.015(14) 0.01(3) -0.006(17) -0.06(3) -0.02(2) -0.01(2) 0.005(18) 0.01(2) 0.016(16) -0.040(15) 1.0238(13) 0.843(5) 0.843074 0.843074 0.843074 0.843074 2 3.1762 2 3.1762 2 3.1762 3 3.1762 4 3.1762
C(21) 4.00(3) 0 0.007(15) -0.01(2) -0.136(18) 0.017(13) -0.030(10) -0.012(13) -0.224(12) -0.006(11) 0.437(19) 0.003(13) -0.082(18) 0.197(16) 0.011(16) -0.020(14) -0.041(15) 0.05(2) -0.013(17) -0.08(3) -0.006(19) -0.02(2) 0.013(16) -0.039(18) 0.055(16) -0.010(15) 1.0238(13) 0.843(5) 0.843074 0.843074 0.843074 0.843074 2 3.1762 2 3.1762 2 3.1762 3 3.1762 4 3.1762
C(22) 4.39(8) 0 0.04(2) 0.05(3) 0.01(2) -0.002(17) -0.029(14) -0.020(15) 0.040(19) -0.014(16) 0.43(3) 0.08(2) -0.01(2) 0.02(2) -0.080(19) 0.04(3) -0.23(3) 0.09(3) 0.09(2) 0.06(2) -0.02(2) 0.05(2) -0.03(3) 0.10(2) -0.07(2) 0.03(2) 1.000(6) 0.77(2) 0.767604 0.767604 0.767604 0.767604 2 3.1762 2 3.1762 2 3.1762 3 3.1762 4 3.1762
H(22A) 0.82(3) 0 -0.058(15) -0.075(15) 0.129(12) 0 0 0 0 0 0 0 0 0 0 0 0 0 0 0 0 0 0 0 0 0 1.13 1.29 1.29 1.29 1.29 1.29 0 2 1 2 2 2 3 2 4 2
H(22B) 0.78(3) 0 0.021(15) 0.007(17) 0.116(14) 0 0 0 0 0 0 0 0 0 0 0 0 0 0 0 0 0 0 0 0 0 1.13 1.29 1.29 1.29 1.29 1.29 0 2 1 2 2 2 3 2 4 2
H(22C) 0.76(3) 0 0.077(16) 0.035(15) 0.085(13) 0 0 0 0 0 0 0 0 0 0 0 0 0 0 0 0 0 0 0 0 0 1.13 1.29 1.29 1.29 1.29 1.29 0 2 1 2 2 2 3 2 4 2
H(17) 0.839(19) 0 0.028(11) -0.037(12) 0.141(9) 0 0 0 0 0 0 0 0 0 0 0 0 0 0 0 0 0 0 0 0 0 1.13 1.29 1.29 1.29 1.29 1.29 0 2 1 2 2 2 3 2 4 2
H(9) 0.859(19) 0 -0.013(11) -0.001(12) 0.130(9) 0 0 0 0 0 0 0 0 0 0 0 0 0 0 0 0 0 0 0 0 0 1.13 1.29 1.29 1.29 1.29 1.29 0 2 1 2 2 2 3 2 4 2
H(4) 0.879(19) 0 -0.024(11) 0.012(11) 0.158(10) 0 0 0 0 0 0 0 0 0 0 0 0 0 0 0 0 0 0 0 0 0 1.13 1.29 1.29 1.29 1.29 1.29 0 2 1 2 2 2 3 2 4 2
H(14) 0.853(19) 0 -0.025(11) 0.024(12) 0.127(10) 0 0 0 0 0 0 0 0 0 0 0 0 0 0 0 0 0 0 0 0 0 1.13 1.29 1.29 1.29 1.29 1.29 0 2 1 2 2 2 3 2 4 2
H(3) 0.828(19) 0 -0.028(11) -0.012(12) 0.148(9) 0 0 0 0 0 0 0 0 0 0 0 0 0 0 0 0 0 0 0 0 0 1.13 1.29 1.29 1.29 1.29 1.29 0 2 1 2 2 2 3 2 4 2
H(6) 0.870(19) 0 -0.035(11) -0.001(12) 0.129(9) 0 0 0 0 0 0 0 0 0 0 0 0 0 0 0 0 0 0 0 0 0 1.13 1.29 1.29 1.29 1.29 1.29 0 2 1 2 2 2 3 2 4 2
H(7) 0.868(19) 0 0.014(12) -0.023(12) 0.125(9) 0 0 0 0 0 0 0 0 0 0 0 0 0 0 0 0 0 0 0 0 0 1.13 1.29 1.29 1.29 1.29 1.29 0 2 1 2 2 2 3 2 4 2
H(12) 0.843(19) 0 -0.016(11) -0.059(12) 0.140(9) 0 0 0 0 0 0 0 0 0 0 0 0 0 0 0 0 0 0 0 0 0 1.13 1.29 1.29 1.29 1.29 1.29 0 2 1 2 2 2 3 2 4 2
H(16) 0.848(19) 0 -0.025(12) 0.010(13) 0.115(10) 0 0 0 0 0 0 0 0 0 0 0 0 0 0 0 0 0 0 0 0 0 1.13 1.29 1.29 1.29 1.29 1.29 0 2 1 2 2 2 3 2 4 2
H(15) 0.85(2) 0 -0.064(12) -0.057(13) 0.118(10) 0 0 0 0 0 0 0 0 0 0 0 0 0 0 0 0 0 0 0 0 0 1.13 1.29 1.29 1.29 1.29 1.29 0 2 1 2 2 2 3 2 4 2
H(11) 0.89(2) 0 -0.007(12) 0.013(13) 0.128(10) 0 0 0 0 0 0 0 0 0 0 0 0 0 0 0 0 0 0 0 0 0 1.13 1.29 1.29 1.29 1.29 1.29 0 2 1 2 2 2 3 2 4 2
H(10) 0.87(2) 0 0.015(12) 0.023(12) 0.121(10) 0 0 0 0 0 0 0 0 0 0 0 0 0 0 0 0 0 0 0 0 0 1.13 1.29 1.29 1.29 1.29 1.29 0 2 1 2 2 2 3 2 4 2

loop_
_atom_site_aniso_label
_atom_site_aniso_U_11
_atom_site_aniso_U_22
_atom_site_aniso_U_33
_atom_site_aniso_U_12
_atom_site_aniso_U_13
_atom_site_aniso_U_23
O(1) 0.012155 0.026726 0.027944 0.004542 0.000877 -0.000456
O(13) 0.020153 0.012715 0.020851 0.005117 -0.008405 -0.008653
N(8) 0.015319 0.012658 0.022193 0.004499 -0.007958 -0.009582
C(1) 0.01239 0.014872 0.017263 0.002158 -0.001912 -0.003926
C(2) 0.010748 0.0124 0.014495 0.001053 -0.000873 -0.004107
C(3) 0.011459 0.013127 0.01717 0.00022 0.000146 -0.003235
C(4) 0.010716 0.013829 0.018773 0.000665 -0.000202 -0.005043
C(5) 0.011606 0.011671 0.016671 0.001798 -0.002572 -0.005823
C(6) 0.012898 0.012142 0.016457 0.000255 -0.001126 -0.003431
C(7) 0.011102 0.013308 0.016234 0.000046 -0.00015 -0.00371
C(9) 0.014266 0.013238 0.02003 0.001185 -0.002552 -0.009051
C(10) 0.015722 0.016736 0.022453 0.000139 -0.002692 -0.011636
C(11) 0.015364 0.019462 0.020601 0.000725 -0.003872 -0.011242
C(12) 0.01353 0.016514 0.017064 0.001885 -0.003601 -0.007769
C(14) 0.016603 0.012365 0.019612 0.001255 -0.000849 -0.008179
C(15) 0.019734 0.016618 0.023163 0.0007 -0.001486 -0.012379
C(16) 0.017516 0.019016 0.020094 -0.000099 -0.001982 -0.011985
C(17) 0.014108 0.015427 0.016447 0.000193 -0.002292 -0.007937
C(18) 0.011684 0.011214 0.014766 0.00058 -0.001239 -0.005851
C(19) 0.012588 0.01088 0.014876 0.000887 -0.00097 -0.00566
C(20) 0.010854 0.011449 0.015768 0.000859 -0.001749 -0.006442
C(21) 0.011703 0.012027 0.014854 0.001352 -0.001831 -0.00604
C(22) 0.017751 0.016597 0.028587 0.000741 -0.003943 0.001427
H(22A) 0.026741 0.038197 0.05173 0.012043 -0.004278 0.001934
H(22B) 0.042659 0.03381 0.045558 -0.006476 -0.006089 -0.008962
H(22C) 0.043364 0.036806 0.038159 0.003027 0.009682 -0.008327
H(17) 0.028325 0.026034 0.031263 0.005798 -0.009386 -0.011376
H(9) 0.028858 0.022768 0.036957 0.008162 -0.009597 -0.013386
H(4) 0.016898 0.027711 0.036709 -0.00201 0.000802 -0.008946
H(14) 0.035426 0.025783 0.039904 0.011581 -0.010638 -0.015206
H(3) 0.027002 0.021549 0.035041 -0.001377 0.001032 -0.000493
H(6) 0.026107 0.020976 0.029812 -0.001904 0.000802 -0.002805
H(7) 0.016821 0.032616 0.036401 -0.000512 0.001974 -0.007004
H(12) 0.030762 0.028038 0.036805 0.010936 -0.012895 -0.013366
H(16) 0.036873 0.035591 0.033664 -0.000719 -0.009683 -0.021295
H(15) 0.044836 0.027064 0.044793 0.004788 -0.005473 -0.024499
H(11) 0.031972 0.038415 0.037416 0.00272 -0.015137 -0.021448
H(10) 0.03757 0.027067 0.042918 0.002049 -0.008544 -0.023105

loop_
_atom_site_label
_atom_site_fract_x
_atom_site_fract_y
_atom_site_fract_z
_atom_site_occupancy
_atom_site_symmetry_multiplicity
_atom_site_U_iso_or_equiv
O(1) 1.65913(5) -0.17532(6) 0.41808(5) 1 2 0.026
O(13) 0.74981(7) 0.47828(4) 0.03967(4) 1 2 0.017
N(8) 0.98483(4) 0.24316(3) 0.18437(3) 1 2 0.016
C(1) 1.50604(4) -0.20062(3) 0.45437(3) 1 2 0.016
C(2) 1.36755(3) -0.08662(3) 0.38438(2) 1 2 0.013
C(3) 1.19028(3) -0.11905(3) 0.41605(3) 1 2 0.015
C(4) 1.06283(3) -0.01112(3) 0.35004(3) 1 2 0.015
C(5) 1.11327(3) 0.13072(3) 0.25126(2) 1 2 0.013
C(6) 1.29044(4) 0.16440(3) 0.21837(3) 1 2 0.015
C(7) 1.41678(3) 0.05599(3) 0.28432(3) 1 2 0.014
C(9) 0.85257(4) 0.09420(3) 0.07019(3) 1 2 0.015
C(10) 0.73094(4) 0.08315(3) -0.02176(3) 1 2 0.017
C(11) 0.61564(4) 0.20114(3) -0.08932(3) 1 2 0.017
C(12) 0.62390(4) 0.33172(3) -0.06482(3) 1 2 0.015
C(14) 0.84140(4) 0.61701(3) 0.16383(3) 1 2 0.016
C(15) 0.94388(4) 0.63435(3) 0.26371(3) 1 2 0.018
C(16) 1.05989(4) 0.51980(3) 0.33839(3) 1 2 0.018
C(17) 1.07408(4) 0.38922(3) 0.31411(3) 1 2 0.015
C(18) 0.97401(3) 0.37205(3) 0.21278(2) 1 2 0.012
C(19) 0.85620(3) 0.48758(3) 0.13940(2) 1 2 0.013
C(20) 0.86175(3) 0.22421(3) 0.09606(2) 1 2 0.012
C(21) 0.74557(3) 0.34270(3) 0.02592(2) 1 2 0.013
C(22) 1.45349(5) -0.34685(4) 0.57216(4) 1 2 0.025
H(22A) 1.563337 -0.4164 0.615768 1 2 0.046
H(22B) 1.369085 -0.411983 0.539585 1 2 0.043
H(22C) 1.38311 -0.325294 0.64808 1 2 0.042
H(17) 1.159612 0.29705 0.374895 1 2 0.029
H(9) 0.9417 0.001879 0.123681 1 2 0.029
H(4) 0.925629 -0.037813 0.374193 1 2 0.029
H(14) 0.747952 0.702394 0.103908 1 2 0.033
H(3) 1.148906 -0.228526 0.492643 1 2 0.032
H(6) 1.325727 0.276097 0.142404 1 2 0.028
H(7) 1.553715 0.08175 0.258077 1 2 0.031
H(12) 0.541045 0.429725 -0.115034 1 2 0.032
H(16) 1.13455 0.527778 0.420786 1 2 0.033
H(15) 0.919748 0.735894 0.280224 1 2 0.036
H(11) 0.52033 0.190162 -0.159031 1 2 0.034
H(10) 0.725494 -0.020264 -0.037653 1 2 0.033

loop_
_geom_angle_atom_site_label_1
_geom_angle_atom_site_label_2
_geom_angle_atom_site_label_3
_geom_angle
_geom_angle_site_symmetry_1
_geom_angle_site_symmetry_2
_geom_angle_site_symmetry_3
_geom_angle_publ_flag
C(19) O(13) C(21) 117.79(3) 1_555 1_555 1_555 yes
C(5) N(8) C(18) 119.58(2) 1_555 1_555 1_555 yes
C(5) N(8) C(20) 121.45(2) 1_555 1_555 1_555 yes
C(18) N(8) C(20) 118.87(2) 1_555 1_555 1_555 yes
O(1) C(1) C(2) 120.76(3) 1_555 1_555 1_555 yes
O(1) C(1) C(22) 120.63(3) 1_555 1_555 1_555 yes
C(2) C(1) C(22) 118.61(2) 1_555 1_555 1_555 yes
C(1) C(2) C(3) 121.48(2) 1_555 1_555 1_555 yes
C(1) C(2) C(7) 119.12(2) 1_555 1_555 1_555 yes
C(3) C(2) C(7) 119.39(2) 1_555 1_555 1_555 yes
C(2) C(3) C(4) 120.71(2) 1_555 1_555 1_555 yes
C(2) C(3) H(3) 120.79(2) 1_555 1_555 1_555 yes
C(4) C(3) H(3) 118.50(2) 1_555 1_555 1_555 yes
C(3) C(4) C(5) 119.44(2) 1_555 1_555 1_555 yes
C(3) C(4) H(4) 120.20(2) 1_555 1_555 1_555 yes
C(5) C(4) H(4) 120.35(2) 1_555 1_555 1_555 yes
N(8) C(5) C(4) 120.15(3) 1_555 1_555 1_555 yes
N(8) C(5) C(6) 119.47(2) 1_555 1_555 1_555 yes
C(4) C(5) C(6) 120.37(2) 1_555 1_555 1_555 yes
C(5) C(6) C(7) 119.86(2) 1_555 1_555 1_555 yes
C(5) C(6) H(6) 118.68(2) 1_555 1_555 1_555 yes
C(7) C(6) H(6) 121.45(2) 1_555 1_555 1_555 yes
C(2) C(7) C(6) 120.22(2) 1_555 1_555 1_555 yes
C(2) C(7) H(7) 119.97(2) 1_555 1_555 1_555 yes
C(6) C(7) H(7) 119.81(2) 1_555 1_555 1_555 yes
C(10) C(9) C(20) 120.84(2) 1_555 1_555 1_555 yes
C(10) C(9) H(9) 120.75(2) 1_555 1_555 1_555 yes
C(20) C(9) H(9) 118.41(2) 1_555 1_555 1_555 yes
C(9) C(10) C(11) 120.66(2) 1_555 1_555 1_555 yes
C(9) C(10) H(10) 118.88(3) 1_555 1_555 1_555 yes
C(11) C(10) H(10) 120.44(3) 1_555 1_555 1_555 yes
C(10) C(11) C(12) 119.07(3) 1_555 1_555 1_555 yes
C(10) C(11) H(11) 119.85(3) 1_555 1_555 1_555 yes
C(12) C(11) H(11) 121.07(3) 1_555 1_555 1_555 yes
C(11) C(12) C(21) 120.12(2) 1_555 1_555 1_555 yes
C(11) C(12) H(12) 123.70(3) 1_555 1_555 1_555 yes
C(21) C(12) H(12) 116.16(2) 1_555 1_555 1_555 yes
C(15) C(14) C(19) 120.23(3) 1_555 1_555 1_555 yes
C(15) C(14) H(14) 121.79(2) 1_555 1_555 1_555 yes
C(19) C(14) H(14) 117.98(3) 1_555 1_555 1_555 yes
C(14) C(15) C(16) 119.03(2) 1_555 1_555 1_555 yes
C(14) C(15) H(15) 115.69(3) 1_555 1_555 1_555 yes
C(16) C(15) H(15) 125.18(3) 1_555 1_555 1_555 yes
C(15) C(16) C(17) 120.67(3) 1_555 1_555 1_555 yes
C(15) C(16) H(16) 120.17(2) 1_555 1_555 1_555 yes
C(17) C(16) H(16) 119.05(3) 1_555 1_555 1_555 yes
C(16) C(17) C(18) 120.65(2) 1_555 1_555 1_555 yes
C(16) C(17) H(17) 121.25(3) 1_555 1_555 1_555 yes
C(18) C(17) H(17) 118.07(2) 1_555 1_555 1_555 yes
N(8) C(18) C(17) 122.56(2) 1_555 1_555 1_555 yes
N(8) C(18) C(19) 119.37(2) 1_555 1_555 1_555 yes
C(17) C(18) C(19) 118.05(2) 1_555 1_555 1_555 yes
O(13) C(19) C(14) 116.84(3) 1_555 1_555 1_555 yes
O(13) C(19) C(18) 121.82(3) 1_555 1_555 1_555 yes
C(14) C(19) C(18) 121.34(2) 1_555 1_555 1_555 yes
N(8) C(20) C(9) 123.21(2) 1_555 1_555 1_555 yes
N(8) C(20) C(21) 119.06(2) 1_555 1_555 1_555 yes
C(9) C(20) C(21) 117.69(2) 1_555 1_555 1_555 yes
O(13) C(21) C(12) 116.32(3) 1_555 1_555 1_555 yes
O(13) C(21) C(20) 122.04(3) 1_555 1_555 1_555 yes
C(12) C(21) C(20) 121.61(2) 1_555 1_555 1_555 yes
C(1) C(22) H(22A) 111.60(3) 1_555 1_555 1_555 yes
C(1) C(22) H(22B) 111.49(3) 1_555 1_555 1_555 yes
C(1) C(22) H(22C) 110.84(3) 1_555 1_555 1_555 yes
H(22A) C(22) H(22B) 106.03(3) 1_555 1_555 1_555 yes
H(22A) C(22) H(22C) 110.55(3) 1_555 1_555 1_555 yes
H(22B) C(22) H(22C) 106.10(3) 1_555 1_555 1_555 yes

loop_
_geom_bond_atom_site_label_1
_geom_bond_atom_site_label_2
_geom_bond_distance
_geom_bond_site_symmetry_1
_geom_bond_site_symmetry_2
_geom_bond_publ_flag
O(1) C(1) 1.2216(5) 1_555 1_555 yes
O(13) C(19) 1.3788(5) 1_555 1_555 yes
O(13) C(21) 1.3798(4) 1_555 1_555 yes
N(8) C(5) 1.4235(4) 1_555 1_555 yes
N(8) C(18) 1.4024(3) 1_555 1_555 yes
N(8) C(20) 1.4034(4) 1_555 1_555 yes
C(1) C(2) 1.4923(3) 1_555 1_555 yes
C(1) C(22) 1.5068(4) 1_555 1_555 yes
C(2) C(3) 1.3974(3) 1_555 1_555 yes
C(2) C(7) 1.4021(3) 1_555 1_555 yes
C(3) C(4) 1.3924(4) 1_555 1_555 yes
C(3) H(3) 1.0830(2) 1_555 1_555 yes
C(4) C(5) 1.3948(3) 1_555 1_555 yes
C(4) H(4) 1.0830(3) 1_555 1_555 yes
C(5) C(6) 1.4000(4) 1_555 1_555 yes
C(6) C(7) 1.3888(3) 1_555 1_555 yes
C(6) H(6) 1.0830(2) 1_555 1_555 yes
C(7) H(7) 1.0830(3) 1_555 1_555 yes
C(9) C(10) 1.3948(4) 1_555 1_555 yes
C(9) C(20) 1.3974(3) 1_555 1_555 yes
C(9) H(9) 1.0830(3) 1_555 1_555 yes
C(10) C(11) 1.3892(4) 1_555 1_555 yes
C(10) H(10) 1.0830(3) 1_555 1_555 yes
C(11) C(12) 1.3941(4) 1_555 1_555 yes
C(11) H(11) 1.0830(3) 1_555 1_555 yes
C(12) C(21) 1.3852(4) 1_555 1_555 yes
C(12) H(12) 1.0830(3) 1_555 1_555 yes
C(14) C(15) 1.3947(4) 1_555 1_555 yes
C(14) C(19) 1.3852(3) 1_555 1_555 yes
C(14) H(14) 1.0830(3) 1_555 1_555 yes
C(15) C(16) 1.3900(4) 1_555 1_555 yes
C(15) H(15) 1.0830(3) 1_555 1_555 yes
C(16) C(17) 1.3949(4) 1_555 1_555 yes
C(16) H(16) 1.0830(3) 1_555 1_555 yes
C(17) C(18) 1.3963(4) 1_555 1_555 yes
C(17) H(17) 1.0830(3) 1_555 1_555 yes
C(18) C(19) 1.4008(3) 1_555 1_555 yes
C(20) C(21) 1.4018(3) 1_555 1_555 yes
C(22) H(22A) 1.0590(3) 1_555 1_555 yes
C(22) H(22B) 1.0590(4) 1_555 1_555 yes
C(22) H(22C) 1.0590(4) 1_555 1_555 yes

loop_
_geom_torsion_atom_site_label_1
_geom_torsion_atom_site_label_2
_geom_torsion_atom_site_label_3
_geom_torsion_atom_site_label_4
_geom_torsion
_geom_torsion_site_symmetry_1
_geom_torsion_site_symmetry_2
_geom_torsion_site_symmetry_3
_geom_torsion_site_symmetry_4
_geom_torsion_publ_flag
C(19) O(13) C(21) C(12) 173.36(5) 1_555 1_555 1_555 1_555 yes
C(21) O(13) C(19) C(14) -171.74(5) 1_555 1_555 1_555 1_555 yes
C(21) O(13) C(19) C(18) 8.31(3) 1_555 1_555 1_555 1_555 yes
C(19) O(13) C(21) C(20) -8.77(3) 1_555 1_555 1_555 1_555 yes
C(18) N(8) C(5) C(4) 110.15(4) 1_555 1_555 1_555 1_555 yes
C(18) N(8) C(5) C(6) -69.02(3) 1_555 1_555 1_555 1_555 yes
C(5) N(8) C(18) C(17) -6.00(2) 1_555 1_555 1_555 1_555 yes
C(5) N(8) C(18) C(19) 175.35(4) 1_555 1_555 1_555 1_555 yes
C(20) N(8) C(5) C(4) -66.23(3) 1_555 1_555 1_555 1_555 yes
C(20) N(8) C(5) C(6) 114.60(4) 1_555 1_555 1_555 1_555 yes
C(5) N(8) C(20) C(9) 1.78(2) 1_555 1_555 1_555 1_555 yes
C(5) N(8) C(20) C(21) -175.87(4) 1_555 1_555 1_555 1_555 yes
C(18) N(8) C(20) C(9) -174.62(4) 1_555 1_555 1_555 1_555 yes
C(20) N(8) C(18) C(17) 170.47(4) 1_555 1_555 1_555 1_555 yes
C(20) N(8) C(18) C(19) -8.18(2) 1_555 1_555 1_555 1_555 yes
C(18) N(8) C(20) C(21) 7.73(2) 1_555 1_555 1_555 1_555 yes
O(1) C(1) C(2) C(3) 174.10(5) 1_555 1_555 1_555 1_555 yes
O(1) C(1) C(2) C(7) -5.70(3) 1_555 1_555 1_555 1_555 yes
O(1) C(1) C(22) H(22A) 1.39(4) 1_555 1_555 1_555 1_555 yes
O(1) C(1) C(22) H(22B) -116.97(5) 1_555 1_555 1_555 1_555 yes
O(1) C(1) C(22) H(22C) 125.08(5) 1_555 1_555 1_555 1_555 yes
C(22) C(1) C(2) C(3) -6.73(3) 1_555 1_555 1_555 1_555 yes
C(22) C(1) C(2) C(7) 173.47(4) 1_555 1_555 1_555 1_555 yes
C(2) C(1) C(22) H(22A) -177.78(4) 1_555 1_555 1_555 1_555 yes
C(2) C(1) C(22) H(22B) 63.86(3) 1_555 1_555 1_555 1_555 yes
C(2) C(1) C(22) H(22C) -54.09(3) 1_555 1_555 1_555 1_555 yes
C(1) C(2) C(3) C(4) 179.78(4) 1_555 1_555 1_555 1_555 yes
C(1) C(2) C(3) H(3) -0.05(2) 1_555 1_555 1_555 1_555 yes
C(1) C(2) C(7) C(6) -179.57(4) 1_555 1_555 1_555 1_555 yes
C(1) C(2) C(7) H(7) 0.60(2) 1_555 1_555 1_555 1_555 yes
C(7) C(2) C(3) C(4) -0.42(2) 1_555 1_555 1_555 1_555 yes
C(3) C(2) C(7) C(6) 0.63(2) 1_555 1_555 1_555 1_555 yes
C(7) C(2) C(3) H(3) 179.75(4) 1_555 1_555 1_555 1_555 yes
C(3) C(2) C(7) H(7) -179.21(4) 1_555 1_555 1_555 1_555 yes
C(2) C(3) C(4) C(5) 0.03(2) 1_555 1_555 1_555 1_555 yes
C(2) C(3) C(4) H(4) 179.12(4) 1_555 1_555 1_555 1_555 yes
H(3) C(3) C(4) C(5) 179.87(4) 1_555 1_555 1_555 1_555 yes
H(3) C(3) C(4) H(4) -1.04(2) 1_555 1_555 1_555 1_555 yes
C(3) C(4) C(5) N(8) -179.01(4) 1_555 1_555 1_555 1_555 yes
C(3) C(4) C(5) C(6) 0.15(2) 1_555 1_555 1_555 1_555 yes
H(4) C(4) C(5) N(8) 1.90(2) 1_555 1_555 1_555 1_555 yes
H(4) C(4) C(5) C(6) -178.94(4) 1_555 1_555 1_555 1_555 yes
N(8) C(5) C(6) C(7) 179.23(4) 1_555 1_555 1_555 1_555 yes
N(8) C(5) C(6) H(6) 0.12(2) 1_555 1_555 1_555 1_555 yes
C(4) C(5) C(6) C(7) 0.06(2) 1_555 1_555 1_555 1_555 yes
C(4) C(5) C(6) H(6) -179.05(4) 1_555 1_555 1_555 1_555 yes
C(5) C(6) C(7) C(2) -0.45(2) 1_555 1_555 1_555 1_555 yes
C(5) C(6) C(7) H(7) 179.39(4) 1_555 1_555 1_555 1_555 yes
H(6) C(6) C(7) C(2) 178.63(4) 1_555 1_555 1_555 1_555 yes
H(6) C(6) C(7) H(7) -1.53(2) 1_555 1_555 1_555 1_555 yes
C(10) C(9) C(20) N(8) -178.06(4) 1_555 1_555 1_555 1_555 yes
C(20) C(9) C(10) C(11) -0.25(3) 1_555 1_555 1_555 1_555 yes
C(10) C(9) C(20) C(21) -0.38(2) 1_555 1_555 1_555 1_555 yes
C(20) C(9) C(10) H(10) -178.65(4) 1_555 1_555 1_555 1_555 yes
H(9) C(9) C(10) C(11) 179.40(4) 1_555 1_555 1_555 1_555 yes
H(9) C(9) C(10) H(10) 1.00(2) 1_555 1_555 1_555 1_555 yes
H(9) C(9) C(20) N(8) 2.27(2) 1_555 1_555 1_555 1_555 yes
H(9) C(9) C(20) C(21) 179.96(4) 1_555 1_555 1_555 1_555 yes
C(9) C(10) C(11) C(12) 0.49(3) 1_555 1_555 1_555 1_555 yes
C(9) C(10) C(11) H(11) -178.89(4) 1_555 1_555 1_555 1_555 yes
H(10) C(10) C(11) C(12) 178.87(4) 1_555 1_555 1_555 1_555 yes
H(10) C(10) C(11) H(11) -0.52(3) 1_555 1_555 1_555 1_555 yes
C(10) C(11) C(12) C(21) -0.09(3) 1_555 1_555 1_555 1_555 yes
C(10) C(11) C(12) H(12) 178.47(4) 1_555 1_555 1_555 1_555 yes
H(11) C(11) C(12) C(21) 179.28(4) 1_555 1_555 1_555 1_555 yes
H(11) C(11) C(12) H(12) -2.16(2) 1_555 1_555 1_555 1_555 yes
C(11) C(12) C(21) O(13) 177.32(4) 1_555 1_555 1_555 1_555 yes
C(11) C(12) C(21) C(20) -0.56(2) 1_555 1_555 1_555 1_555 yes
H(12) C(12) C(21) O(13) -1.35(3) 1_555 1_555 1_555 1_555 yes
H(12) C(12) C(21) C(20) -179.23(4) 1_555 1_555 1_555 1_555 yes
C(15) C(14) C(19) O(13) 179.62(4) 1_555 1_555 1_555 1_555 yes
C(19) C(14) C(15) C(16) -0.31(3) 1_555 1_555 1_555 1_555 yes
C(15) C(14) C(19) C(18) -0.43(2) 1_555 1_555 1_555 1_555 yes
C(19) C(14) C(15) H(15) -176.94(4) 1_555 1_555 1_555 1_555 yes
H(14) C(14) C(15) C(16) 179.20(4) 1_555 1_555 1_555 1_555 yes
H(14) C(14) C(15) H(15) 2.57(2) 1_555 1_555 1_555 1_555 yes
H(14) C(14) C(19) O(13) 0.10(3) 1_555 1_555 1_555 1_555 yes
H(14) C(14) C(19) C(18) -179.96(4) 1_555 1_555 1_555 1_555 yes
C(14) C(15) C(16) C(17) 0.02(3) 1_555 1_555 1_555 1_555 yes
C(14) C(15) C(16) H(16) -176.08(4) 1_555 1_555 1_555 1_555 yes
H(15) C(15) C(16) C(17) 176.30(5) 1_555 1_555 1_555 1_555 yes
H(15) C(15) C(16) H(16) 0.21(3) 1_555 1_555 1_555 1_555 yes
C(15) C(16) C(17) C(18) 1.02(3) 1_555 1_555 1_555 1_555 yes
C(15) C(16) C(17) H(17) -177.13(4) 1_555 1_555 1_555 1_555 yes
H(16) C(16) C(17) C(18) 177.16(4) 1_555 1_555 1_555 1_555 yes
H(16) C(16) C(17) H(17) -0.99(2) 1_555 1_555 1_555 1_555 yes
C(16) C(17) C(18) N(8) 179.62(4) 1_555 1_555 1_555 1_555 yes
C(16) C(17) C(18) C(19) -1.71(2) 1_555 1_555 1_555 1_555 yes
H(17) C(17) C(18) N(8) -2.17(2) 1_555 1_555 1_555 1_555 yes
H(17) C(17) C(18) C(19) 176.50(4) 1_555 1_555 1_555 1_555 yes
N(8) C(18) C(19) O(13) 0.09(3) 1_555 1_555 1_555 1_555 yes
N(8) C(18) C(19) C(14) -179.86(4) 1_555 1_555 1_555 1_555 yes
C(17) C(18) C(19) O(13) -178.62(4) 1_555 1_555 1_555 1_555 yes
C(17) C(18) C(19) C(14) 1.43(2) 1_555 1_555 1_555 1_555 yes
N(8) C(20) C(21) O(13) 0.82(3) 1_555 1_555 1_555 1_555 yes
N(8) C(20) C(21) C(12) 178.57(4) 1_555 1_555 1_555 1_555 yes
C(9) C(20) C(21) O(13) -176.96(4) 1_555 1_555 1_555 1_555 yes
C(9) C(20) C(21) C(12) 0.79(2) 1_555 1_555 1_555 1_555 yes
